data_7045366
loop_
_publ_author_name
'Muravieva, Viktoria K.'
'Gayfulin, Yakov M.'
'Ryzhikov, Maxim R.'
'Novozhilov, Igor N.'
'Samsonenko, Denis G.'
'Piryazev, Dmitry A.'
'Yanshole, Vadim V.'
'Naumov, Nikolay G.'

_publ_section_title
;
 Mixed-metal clusters with a {Re<sub>3</sub>Mo<sub>3</sub>Se<sub>8</sub>}
 core: from a polymeric solid to soluble species with multiple redox
 transitions.
;
_journal_issue 10
_journal_name_full 'Dalton transactions (Cambridge, England : 2003)'
_journal_page_first 3366
_journal_page_last 3377
_journal_paper_doi 10.1039/c7dt03571c
_journal_volume 47
_journal_year 2018
_chemical_formula_sum 'C6 Cs5 Mo3 N6 O Re3 Se8'
_chemical_formula_weight 2314.77
_space_group_crystal_system trigonal
_space_group_IT_number 165
_space_group_name_Hall '-P 3 2"c'
_space_group_name_H-M_alt 'P -3 c 1'
_symmetry_space_group_name_Hall '-P 3 2"c'
_symmetry_space_group_name_H-M 'P -3 c 1'
_atom_sites_solution_primary direct
_atom_sites_solution_secondary difmap
_audit_creation_method SHELXL-2014/7
_audit_update_record
;
2017-06-23 deposited with the CCDC.
2018-01-24 downloaded from the CCDC.
;
_cell_angle_alpha 90
_cell_angle_beta 90
_cell_angle_gamma 120
_cell_formula_units_Z 2
_cell_length_a 9.9219(2)
_cell_length_b 9.9219(2)
_cell_length_c 19.6531(5)
_cell_measurement_reflns_used 4290
_cell_measurement_temperature 130(2)
_cell_measurement_theta_max 29.3830
_cell_measurement_theta_min 4.0910
_cell_volume 1675.53(6)
_computing_cell_refinement 'CrysAlisPro 1.171.38.41 (Rigaku OD, 2015)'
_computing_data_collection 'CrysAlisPro 1.171.38.41 (Rigaku OD, 2015)'
_computing_data_reduction 'CrysAlisPro 1.171.38.41 (Rigaku OD, 2015)'
_computing_molecular_graphics 'ShelXle (H\"ubschle, 2011)'
_computing_publication_material 'CIFTAB-2014 (Sheldrick, 2015)'
_computing_structure_refinement 'SHELXL-2014 (Sheldrick, 2015)'
_computing_structure_solution 'SHELXT-2014 (Sheldrick, 2015)'
_diffrn_ambient_temperature 130(2)
_diffrn_detector 'CCD plate'
_diffrn_detector_area_resol_mean 10.6168
_diffrn_detector_type AtlasS2
_diffrn_measured_fraction_theta_full 0.996
_diffrn_measured_fraction_theta_max 0.917
_diffrn_measurement_device 'four-circle diffractometer'
_diffrn_measurement_device_type 'New Xcalibur, AtlasS2'
_diffrn_measurement_method '\w scans'
_diffrn_radiation_monochromator graphite
_diffrn_radiation_probe x-ray
_diffrn_radiation_source 'fine-focus sealed tube'
_diffrn_radiation_type MoK\a
_diffrn_radiation_wavelength 0.71073
_diffrn_reflns_av_R_equivalents 0.0406
_diffrn_reflns_av_unetI/netI 0.0310
_diffrn_reflns_Laue_measured_fraction_full 0.996
_diffrn_reflns_Laue_measured_fraction_max 0.917
_diffrn_reflns_limit_h_max 12
_diffrn_reflns_limit_h_min -13
_diffrn_reflns_limit_k_max 12
_diffrn_reflns_limit_k_min -12
_diffrn_reflns_limit_l_max 26
_diffrn_reflns_limit_l_min -27
_diffrn_reflns_number 8229
_diffrn_reflns_point_group_measured_fraction_full 0.996
_diffrn_reflns_point_group_measured_fraction_max 0.917
_diffrn_reflns_theta_full 25.500
_diffrn_reflns_theta_max 29.533
_diffrn_reflns_theta_min 4.108
_diffrn_source 'sealed X-ray tube'
_exptl_absorpt_coefficient_mu 25.938
_exptl_absorpt_correction_T_max 1.00000
_exptl_absorpt_correction_T_min 0.49254
_exptl_absorpt_correction_type multi-scan
_exptl_absorpt_process_details
;
CrysAlisPro 1.171.38.41 (Rigaku Oxford Diffraction, 2015)
Empirical absorption correction using spherical harmonics,
implemented in SCALE3 ABSPACK scaling algorithm.
;
_exptl_crystal_colour black
_exptl_crystal_density_diffrn 4.588
_exptl_crystal_description block
_exptl_crystal_F_000 1968
_exptl_crystal_size_max 0.19
_exptl_crystal_size_mid 0.19
_exptl_crystal_size_min 0.17
_refine_diff_density_max 1.566
_refine_diff_density_min -1.912
_refine_diff_density_rms 0.349
_refine_ls_extinction_method none
_refine_ls_goodness_of_fit_ref 1.305
_refine_ls_hydrogen_treatment undef
_refine_ls_matrix_type full
_refine_ls_number_parameters 86
_refine_ls_number_reflns 1448
_refine_ls_number_restraints 31
_refine_ls_restrained_S_all 1.292
_refine_ls_R_factor_all 0.0509
_refine_ls_R_factor_gt 0.0462
_refine_ls_shift/su_max 0.001
_refine_ls_shift/su_mean 0.000
_refine_ls_structure_factor_coef Fsqd
_refine_ls_weighting_details 'w=1/[\s^2^(Fo^2^)+(0.0159P)^2^+57.8200P] where P=(Fo^2^+2Fc^2^)/3'
_refine_ls_weighting_scheme calc
_refine_ls_wR_factor_gt 0.0922
_refine_ls_wR_factor_ref 0.0935
_reflns_Friedel_coverage 0.000
_reflns_number_gt 1352
_reflns_number_total 1448
_reflns_threshold_expression >2\s(I)
_cod_data_source_file c7dt03571c2.cif
_cod_data_source_block mv246_cs
_cod_depositor_comments 'Adding full bibliography for 7045364--7045367.cif.'
_cod_original_cell_volume 1675.53(8)
_cod_database_code 7045366
_shelx_shelxl_version_number 2014/7
_shelx_space_group_comment
;
The symmetry employed for this shelxl refinement is uniquely defined
by the following loop, which should always be used as a source of
symmetry information in preference to the above space-group names.
They are only intended as comments.
;
_shelx_estimated_absorpt_t_min 0.084
_shelx_estimated_absorpt_t_max 0.096

loop_
_space_group_symop_operation_xyz
'x, y, z'
'-y, x-y, z'
'-x+y, -x, z'
'x-y, -y, -z+1/2'
'-x, -x+y, -z+1/2'
'y, x, -z+1/2'
'-x, -y, -z'
'y, -x+y, -z'
'x-y, x, -z'
'-x+y, y, z-1/2'
'x, x-y, z-1/2'
'-y, -x, z-1/2'

loop_
_atom_site_label
_atom_site_type_symbol
_atom_site_fract_x
_atom_site_fract_y
_atom_site_fract_z
_atom_site_U_iso_or_equiv
_atom_site_adp_type
_atom_site_occupancy
_atom_site_site_symmetry_order
_atom_site_calc_flag
_atom_site_refinement_flags_posn
_atom_site_refinement_flags_adp
_atom_site_refinement_flags_occupancy
Re1 Re 0.14260(6) 0.16316(6) 0.05497(3) 0.00881(15) Uani 0.5 1 d . . P
Mo1 Mo 0.14260(6) 0.16316(6) 0.05497(3) 0.00881(15) Uani 0.5 1 d . . P
Se1 Se 0.31427(12) 0.03989(12) 0.05262(5) 0.0124(2) Uani 1 1 d . . .
Se2 Se 0.0000 0.0000 0.15830(8) 0.0141(4) Uani 1 3 d S T P
C1 C 0.3004(13) 0.3485(14) 0.1213(6) 0.019(2) Uani 1 1 d . . .
N1 N 0.3794(15) 0.4488(13) 0.1582(6) 0.035(3) Uani 1 1 d . . .
Cs1 Cs 0.3333 -0.3333 0.03855(7) 0.0196(3) Uani 1 3 d S T P
Cs2A Cs 0.598(2) 0.726(3) 0.2649(13) 0.047(4) Uani 0.148(3) 1 d . U P
Cs2B Cs 0.6459(11) 0.6946(10) 0.2551(4) 0.048(4) Uani 0.225(3) 1 d . U P
Cs2C Cs 0.561(3) 0.708(4) 0.268(2) 0.044(4) Uani 0.109(3) 1 d . U P
Cs2D Cs 0.458(8) 0.727(6) 0.284(2) 0.044(6) Uani 0.018(2) 1 d . U P
O1W O 0.3333 0.6667 0.354(2) 0.054(11) Uani 0.5 3 d S T P

loop_
_atom_site_aniso_label
_atom_site_aniso_U_11
_atom_site_aniso_U_22
_atom_site_aniso_U_33
_atom_site_aniso_U_23
_atom_site_aniso_U_13
_atom_site_aniso_U_12
Re1 0.0101(3) 0.0104(3) 0.0060(2) -0.00001(19) -0.00029(19) 0.0052(2)
Mo1 0.0101(3) 0.0104(3) 0.0060(2) -0.00001(19) -0.00029(19) 0.0052(2)
Se1 0.0102(5) 0.0156(5) 0.0123(5) -0.0003(4) -0.0024(4) 0.0071(4)
Se2 0.0194(6) 0.0194(6) 0.0035(7) 0.000 0.000 0.0097(3)
C1 0.016(5) 0.020(6) 0.016(5) -0.001(4) -0.004(4) 0.006(5)
N1 0.039(7) 0.021(6) 0.032(6) -0.002(5) -0.008(5) 0.004(5)
Cs1 0.0153(4) 0.0153(4) 0.0284(6) 0.000 0.000 0.00763(18)
Cs2A 0.052(10) 0.022(6) 0.019(5) 0.006(4) -0.020(7) -0.017(5)
Cs2B 0.057(6) 0.019(3) 0.023(5) 0.007(3) -0.022(6) -0.015(3)
Cs2C 0.052(9) 0.016(6) 0.021(5) 0.002(4) -0.021(7) -0.014(6)
Cs2D 0.050(11) 0.020(9) 0.020(8) -0.001(7) -0.021(9) -0.014(8)
O1W 0.038(14) 0.038(14) 0.08(3) 0.000 0.000 0.019(7)

loop_
_atom_type_symbol
_atom_type_description
_atom_type_scat_dispersion_real
_atom_type_scat_dispersion_imag
_atom_type_scat_source
C C 0.0033 0.0016 'International Tables Vol C Tables 4.2.6.8 and 6.1.1.4'
N N 0.0061 0.0033 'International Tables Vol C Tables 4.2.6.8 and 6.1.1.4'
Se Se -0.0929 2.2259 'International Tables Vol C Tables 4.2.6.8 and 6.1.1.4'
Mo Mo -1.6832 0.6857 'International Tables Vol C Tables 4.2.6.8 and 6.1.1.4'
Cs Cs -0.3680 2.1192 'International Tables Vol C Tables 4.2.6.8 and 6.1.1.4'
Re Re -1.0185 7.2310 'International Tables Vol C Tables 4.2.6.8 and 6.1.1.4'
O O 0.0106 0.0060 'International Tables Vol C Tables 4.2.6.8 and 6.1.1.4'

loop_
_geom_angle_atom_site_label_1
_geom_angle_atom_site_label_2
_geom_angle_atom_site_label_3
_geom_angle
_geom_angle_site_symmetry_1
_geom_angle_site_symmetry_3
Re1 Re1 Re1 59.98(3) 8 9
Re1 Re1 Re1 60.0 3 2
Re1 Re1 Re1 60.010(13) 2 9
Re1 Re1 Re1 60.010(13) 3 8
Re1 Re1 Re1 90.000(1) 2 8
Re1 Re1 Re1 90.0 3 9
Re1 Re1 Mo1 0.00(4) 2 2
Re1 Re1 Mo1 60.0 3 2
Re1 Re1 Mo1 90.000(1) 2 8
Re1 Re1 Mo1 60.010(13) 3 8
Mo1 Re1 Re1 0.0 3 3
Mo1 Re1 Re1 0.0 8 8
Mo1 Re1 Re1 60.0 2 9
Mo1 Re1 Re1 60.0 3 2
Mo1 Re1 Re1 60.0 3 8
Mo1 Re1 Re1 60.0 8 9
Mo1 Re1 Re1 90.0 2 8
Mo1 Re1 Re1 90.0 3 9
Mo1 Re1 Mo1 60.010(13) 3 8
Mo1 Re1 Mo1 90.000(1) 2 8
Mo1 Re1 Mo1 60.0 3 2
Se1 Re1 Re1 58.59(3) 2 9
Se1 Re1 Re1 58.62(3) . 8
Se1 Re1 Re1 58.67(3) 2 2
Se1 Re1 Re1 58.73(3) 9 9
Se1 Re1 Re1 58.77(3) . 3
Se1 Re1 Re1 58.80(3) 9 8
Se1 Re1 Re1 118.56(3) 2 8
Se1 Re1 Re1 118.60(3) . 9
Se1 Re1 Re1 118.66(3) 2 3
Se1 Re1 Re1 118.73(3) 9 2
Se1 Re1 Re1 118.76(3) . 2
Se1 Re1 Re1 118.80(3) 9 3
Se1 Re1 Mo1 58.62(3) . 8
Se1 Re1 Mo1 58.67(3) 2 2
Se1 Re1 Mo1 58.77(3) . 3
Se1 Re1 Mo1 58.80(3) 9 8
Se1 Re1 Mo1 118.56(3) 2 8
Se1 Re1 Mo1 118.66(3) 2 3
Se1 Re1 Mo1 118.73(3) 9 2
Se1 Re1 Mo1 118.76(3) . 2
Se1 Re1 Mo1 118.80(3) 9 3
Se1 Re1 Se1 89.82(3) 9 2
Se1 Re1 Se1 89.88(3) 9 .
Se1 Re1 Se1 176.70(4) . 2
Se2 Re1 Re1 58.63(2) . 2
Se2 Re1 Re1 58.63(2) . 3
Se2 Re1 Re1 118.63(2) . 9
Se2 Re1 Re1 118.64(2) . 8
Se2 Re1 Mo1 58.63(2) . 2
Se2 Re1 Mo1 58.63(2) . 3
Se2 Re1 Mo1 118.64(2) . 8
Se2 Re1 Se1 90.03(3) . 2
Se2 Re1 Se1 90.09(3) . .
Se2 Re1 Se1 176.81(4) . 9
C1 Re1 Re1 132.9(3) . 2
C1 Re1 Re1 134.3(3) . 3
C1 Re1 Re1 135.6(3) . 9
C1 Re1 Re1 137.1(3) . 8
C1 Re1 Mo1 132.9(3) . 2
C1 Re1 Mo1 134.3(3) . 3
C1 Re1 Mo1 137.1(3) . 8
C1 Re1 Se1 90.7(3) . 2
C1 Re1 Se1 92.6(3) . .
C1 Re1 Se1 93.4(3) . 9
C1 Re1 Se2 89.8(3) . .
Re1 Se1 Re1 62.55(3) . 3
Re1 Se1 Re1 62.61(3) 8 3
Re1 Se1 Re1 62.65(3) 8 .
Re1 Se1 Mo1 62.6 . 3
Re1 Se1 Mo1 62.61(3) 8 3
Re1 Se1 Cs1 84.58(3) 3 .
Re1 Se1 Cs1 86.92(3) 8 7_655
Re1 Se1 Cs1 103.08(3) . 7_655
Re1 Se1 Cs1 100.38(4) 8 .
Re1 Se1 Cs1 146.95(4) . .
Re1 Se1 Cs1 149.47(4) 3 7_655
Re1 Se1 Cs2A 90.2(4) . 5_655
Re1 Se1 Cs2A 101.6(3) 3 5_655
Re1 Se1 Cs2A 152.4(4) 8 5_655
Re1 Se1 Cs2B 93.32(13) . 5_655
Re1 Se1 Cs2B 93.86(14) 3 5_655
Re1 Se1 Cs2B 151.66(14) 8 5_655
Re1 Se1 Cs2C 93.0(5) . 5_655
Re1 Se1 Cs2C 106.5(5) 3 5_655
Re1 Se1 Cs2C 155.6(4) 8 5_655
Re1 Se1 Cs2D 92.1(7) . 5_655
Re1 Se1 Cs2D 150.4(9) 8 5_655
Re1 Se1 Cs2D 121.3(10) 3 5_655
Mo1 Se1 Re1 0.0 3 3
Mo1 Se1 Re1 0.0 8 8
Mo1 Se1 Re1 62.6 8 .
Mo1 Se1 Re1 62.6 8 3
Mo1 Se1 Mo1 62.61(3) 8 3
Mo1 Se1 Cs1 84.58(3) 3 .
Mo1 Se1 Cs1 86.92(3) 8 7_655
Mo1 Se1 Cs1 100.38(4) 8 .
Mo1 Se1 Cs1 149.47(4) 3 7_655
Mo1 Se1 Cs2A 101.6(3) 3 5_655
Mo1 Se1 Cs2A 152.4(4) 8 5_655
Mo1 Se1 Cs2B 93.86(14) 3 5_655
Mo1 Se1 Cs2B 151.66(14) 8 5_655
Mo1 Se1 Cs2C 155.6(4) 8 5_655
Mo1 Se1 Cs2C 106.5(5) 3 5_655
Mo1 Se1 Cs2D 121.3(10) 3 5_655
Mo1 Se1 Cs2D 150.4(9) 8 5_655
Cs1 Se1 Cs1 104.04(3) 7_655 .
Cs1 Se1 Cs2B 114.63(14) 7_655 5_655
Cs1 Se1 Cs2C 100.8(6) 7_655 5_655
Cs1 Se1 Cs2D 84.0(11) 7_655 5_655
Cs1 Se1 Cs2D 109.2(9) . 5_655
Cs2A Se1 Cs1 105.3(4) 5_655 7_655
Cs2A Se1 Cs1 100.4(6) 5_655 .
Cs2A Se1 Cs2B 10.9(5) 5_655 5_655
Cs2A Se1 Cs2C 4.9(6) 5_655 5_655
Cs2A Se1 Cs2D 21.6(12) 5_655 5_655
Cs2B Se1 Cs1 92.26(12) 5_655 .
Cs2B Se1 Cs2D 31.9(12) 5_655 5_655
Cs2C Se1 Cs1 100.1(6) 5_655 .
Cs2C Se1 Cs2B 14.4(7) 5_655 5_655
Cs2C Se1 Cs2D 17.5(13) 5_655 5_655
Re1 Se2 Re1 62.73(4) . 2
Re1 Se2 Re1 62.73(4) . 3
Re1 Se2 Re1 62.73(4) 2 3
Re1 Se2 Mo1 62.7 . 2
Re1 Se2 Mo1 62.7 . 3
Re1 Se2 Mo1 62.73(4) 2 3
Re1 Se2 Cs2B 92.19(11) . 3_565
Re1 Se2 Cs2B 92.19(11) 2 1_445
Re1 Se2 Cs2B 92.19(11) 3 2_655
Re1 Se2 Cs2B 96.00(11) . 4_565
Re1 Se2 Cs2B 96.00(11) 2 6_445
Re1 Se2 Cs2B 96.00(11) 3 5_655
Re1 Se2 Cs2B 95.40(13) . 5_655
Re1 Se2 Cs2B 95.40(13) 2 4_565
Re1 Se2 Cs2B 95.40(13) 3 6_445
Re1 Se2 Cs2B 104.79(12) . 2_655
Re1 Se2 Cs2B 104.79(12) 2 3_565
Re1 Se2 Cs2B 104.79(12) 3 1_445
Re1 Se2 Cs2B 154.78(12) . 1_445
Re1 Se2 Cs2B 154.22(13) . 6_445
Re1 Se2 Cs2B 154.22(13) 2 5_655
Re1 Se2 Cs2B 154.22(13) 3 4_565
Re1 Se2 Cs2B 154.78(12) 2 2_655
Re1 Se2 Cs2B 154.78(12) 3 3_565
Mo1 Se2 Re1 0.0 2 2
Mo1 Se2 Re1 0.0 3 3
Mo1 Se2 Re1 62.7 2 3
Mo1 Se2 Mo1 62.73(4) 2 3
Mo1 Se2 Cs2B 92.19(11) 2 1_445
Mo1 Se2 Cs2B 92.19(11) 3 2_655
Mo1 Se2 Cs2B 95.40(13) 2 4_565
Mo1 Se2 Cs2B 95.40(13) 3 6_445
Mo1 Se2 Cs2B 96.00(11) 2 6_445
Mo1 Se2 Cs2B 96.00(11) 3 5_655
Mo1 Se2 Cs2B 104.79(12) 2 3_565
Mo1 Se2 Cs2B 104.79(12) 3 1_445
Mo1 Se2 Cs2B 154.78(12) 2 2_655
Mo1 Se2 Cs2B 154.78(12) 3 3_565
Mo1 Se2 Cs2B 154.22(13) 2 5_655
Mo1 Se2 Cs2B 154.22(13) 3 4_565
Cs2B Se2 Cs2B 13.1(2) 4_565 3_565
Cs2B Se2 Cs2B 13.1(2) 5_655 2_655
Cs2B Se2 Cs2B 13.1(2) 6_445 1_445
Cs2B Se2 Cs2B 88.6(2) 4_565 1_445
Cs2B Se2 Cs2B 88.6(2) 5_655 3_565
Cs2B Se2 Cs2B 88.6(2) 6_445 2_655
Cs2B Se2 Cs2B 97.21(15) 2_655 1_445
Cs2B Se2 Cs2B 97.21(15) 3_565 1_445
Cs2B Se2 Cs2B 97.21(15) 3_565 2_655
Cs2B Se2 Cs2B 100.65(15) 4_565 6_445
Cs2B Se2 Cs2B 100.65(15) 5_655 4_565
Cs2B Se2 Cs2B 100.65(15) 5_655 6_445
Cs2B Se2 Cs2B 108.1(2) 4_565 2_655
Cs2B Se2 Cs2B 108.1(2) 5_655 1_445
Cs2B Se2 Cs2B 108.1(2) 6_445 3_565
Re1 C1 Cs1 101.2(4) . 1_565
Re1 C1 Cs2A 99.4(6) . 5_655
Re1 C1 Cs2A 114.8(7) . 3_565
Re1 C1 Cs2B 103.8(4) . 3_565
Re1 C1 Cs2C 101.8(8) . 5_655
Re1 C1 Cs2C 118.8(8) . 3_565
Re1 C1 Cs2D 115.2(13) . 5_655
Re1 C1 Cs2D 136.7(13) . 3_565
N1 C1 Re1 176.7(11) . .
N1 C1 Cs1 78.1(8) . 1_565
N1 C1 Cs2A 62.2(10) . 3_565
N1 C1 Cs2A 81.8(10) . 5_655
N1 C1 Cs2B 73.2(9) . 3_565
N1 C1 Cs2C 58.2(11) . 3_565
N1 C1 Cs2C 79.7(11) . 5_655
N1 C1 Cs2D 67.0(14) . 5_655
N1 C1 Cs2D 40.3(15) . 3_565
Cs1 C1 Cs2A 94.1(4) 1_565 3_565
Cs1 C1 Cs2A 158.1(6) 1_565 5_655
Cs1 C1 Cs2B 94.5(3) 1_565 3_565
Cs1 C1 Cs2C 90.5(5) 1_565 3_565
Cs1 C1 Cs2C 154.2(7) 1_565 5_655
Cs1 C1 Cs2D 85.9(7) 1_565 3_565
Cs1 C1 Cs2D 135.7(15) 1_565 5_655
Cs2A C1 Cs2A 84.1(6) 3_565 5_655
Cs2A C1 Cs2B 87.9(4) 5_655 3_565
Cs2A C1 Cs2B 11.2(5) 3_565 3_565
Cs2A C1 Cs2C 4.9(7) 5_655 5_655
Cs2A C1 Cs2C 4.9(8) 3_565 3_565
Cs2A C1 Cs2C 87.0(8) 3_565 5_655
Cs2A C1 Cs2D 84.4(8) 5_655 3_565
Cs2A C1 Cs2D 22.1(13) 3_565 3_565
Cs2B C1 Cs2C 91.5(5) 3_565 5_655
Cs2B C1 Cs2D 32.9(12) 3_565 3_565
Cs2C C1 Cs2A 86.3(7) 3_565 5_655
Cs2C C1 Cs2B 15.0(7) 3_565 3_565
Cs2C C1 Cs2C 88.9(7) 3_565 5_655
Cs2C C1 Cs2D 17.9(13) 3_565 3_565
Cs2C C1 Cs2D 85.6(9) 5_655 3_565
Cs2D C1 Cs2A 23.5(15) 5_655 5_655
Cs2D C1 Cs2A 92.8(10) 5_655 3_565
Cs2D C1 Cs2B 100.2(9) 5_655 3_565
Cs2D C1 Cs2C 18.8(14) 5_655 5_655
Cs2D C1 Cs2C 93.3(10) 5_655 3_565
Cs2D C1 Cs2D 84.5(14) 5_655 3_565
C1 N1 Cs1 82.2(8) . 1_565
C1 N1 Cs2A 98.4(11) . 3_565
C1 N1 Cs2A 178.7(11) . .
C1 N1 Cs2A 139.8(12) . 6
C1 N1 Cs2B 152.1(11) . 6
C1 N1 Cs2B 167.5(11) . .
C1 N1 Cs2C 103.4(12) . 3_565
C1 N1 Cs2C 135.4(13) . 6
C1 N1 Cs2C 173.9(12) . .
C1 N1 Cs2D 93.2(15) . 5_655
C1 N1 Cs2D 125.4(19) . 3_565
Cs2A N1 Cs1 98.8(6) . 1_565
Cs2A N1 Cs1 102.1(6) 3_565 1_565
Cs2A N1 Cs1 118.0(5) 6 1_565
Cs2A N1 Cs2A 40.3(11) . 6
Cs2A N1 Cs2A 80.6(10) 3_565 .
Cs2A N1 Cs2A 109.3(4) 3_565 6
Cs2A N1 Cs2B 90.4(7) 3_565 .
Cs2A N1 Cs2B 101.3(7) 3_565 6
Cs2A N1 Cs2C 5.8(8) 3_565 3_565
Cs2A N1 Cs2C 75.4(5) 3_565 .
Cs2A N1 Cs2C 110.1(13) 3_565 6
Cs2A N1 Cs2D 105.8(13) 3_565 5_655
Cs2B N1 Cs1 104.7(3) . 1_565
Cs2B N1 Cs1 112.4(4) 6 1_565
Cs2B N1 Cs2A 12.3(5) 6 6
Cs2B N1 Cs2A 12.7(6) . .
Cs2B N1 Cs2A 27.7(6) . 6
Cs2B N1 Cs2A 28.0(7) 6 .
Cs2B N1 Cs2B 15.4(3) . 6
Cs2B N1 Cs2C 32.2(7) . 6
Cs2C N1 Cs1 99.6(7) 3_565 1_565
Cs2C N1 Cs1 99.2(8) . 1_565
Cs2C N1 Cs1 122.0(6) 6 1_565
Cs2C N1 Cs2A 5.0(10) 6 6
Cs2C N1 Cs2A 5.2(10) . .
Cs2C N1 Cs2A 44.5(5) . 6
Cs2C N1 Cs2A 44.6(5) 6 .
Cs2C N1 Cs2A 75.7(6) 3_565 .
Cs2C N1 Cs2A 106.4(13) 3_565 6
Cs2C N1 Cs2B 16.9(7) 6 6
Cs2C N1 Cs2B 17.2(8) . .
Cs2C N1 Cs2B 32.3(8) . 6
Cs2C N1 Cs2B 86.0(8) 3_565 .
Cs2C N1 Cs2B 97.6(9) 3_565 6
Cs2C N1 Cs2C 70.5(14) 3_565 .
Cs2C N1 Cs2C 48.5(15) . 6
Cs2C N1 Cs2C 107.7(4) 3_565 6
Cs2C N1 Cs2D 88.2(13) . 5_655
Cs2C N1 Cs2D 108.3(12) 3_565 5_655
Cs2D N1 Cs1 100.9(9) 3_565 1_565
Cs2D N1 Cs1 152.0(12) 5_655 1_565
Cs2D N1 Cs2A 27.1(17) 3_565 3_565
Cs2D N1 Cs2A 86.3(14) 5_655 .
Cs2D N1 Cs2A 52.0(15) 5_655 6
Cs2D N1 Cs2A 53.7(17) 3_565 .
Cs2D N1 Cs2A 86.8(16) 3_565 6
Cs2D N1 Cs2B 75.8(13) 5_655 .
Cs2D N1 Cs2B 62.5(14) 5_655 6
Cs2D N1 Cs2B 64.2(16) 3_565 .
Cs2D N1 Cs2B 76.8(16) 3_565 6
Cs2D N1 Cs2C 22.0(17) 3_565 3_565
Cs2D N1 Cs2C 47.0(16) 5_655 6
Cs2D N1 Cs2C 48.5(18) 3_565 .
Cs2D N1 Cs2C 88.9(16) 3_565 6
Cs2D N1 Cs2D 104.1(12) 3_565 5_655
Se1 Cs1 Se1 57.12(3) 9_545 2_545
Se1 Cs1 Se1 57.12(3) 8 .
Se1 Cs1 Se1 75.96(3) 8 2_545
Se1 Cs1 Se1 75.96(3) 7_655 .
Se1 Cs1 Se1 98.59(3) 8 7_655
Se1 Cs1 Se1 98.59(3) 7_655 9_545
Se1 Cs1 Se1 98.59(3) 8 9_545
Se1 Cs1 Se1 119.479(6) . 2_545
Se1 Cs1 Se1 152.97(4) 7_655 2_545
Se1 Cs1 Se1 152.97(4) 9_545 .
C1 Cs1 Se1 55.03(19) 1_545 2_545
C1 Cs1 Se1 55.03(19) 3 .
C1 Cs1 Se1 57.42(19) 3 8
C1 Cs1 Se1 57.42(19) 1_545 9_545
C1 Cs1 Se1 57.42(19) 2_655 7_655
C1 Cs1 Se1 68.60(19) 3 2_545
C1 Cs1 Se1 68.60(19) 2_655 .
C1 Cs1 Se1 124.9(2) 3 9_545
C1 Cs1 Se1 124.9(2) 1_545 7_655
C1 Cs1 Se1 124.9(2) 2_655 8
C1 Cs1 Se1 130.98(19) 1_545 8
C1 Cs1 Se1 130.98(19) 2_655 9_545
C1 Cs1 Se1 130.98(19) 3 7_655
C1 Cs1 Se1 146.56(19) 1_545 .
C1 Cs1 Se1 146.56(19) 2_655 2_545
C1 Cs1 C1 99.2(2) 2_655 1_545
C1 Cs1 C1 99.2(2) 3 1_545
C1 Cs1 C1 99.2(2) 3 2_655
C1 Cs1 O1W 118.41(19) 1_545 10_545
C1 Cs1 O1W 118.41(19) 3 10_545
C1 Cs1 O1W 118.41(19) 2_655 10_545
N1 Cs1 Se1 61.3(2) 3 2_545
N1 Cs1 Se1 61.3(2) 2_655 .
N1 Cs1 Se1 70.7(2) 1_545 2_545
N1 Cs1 Se1 70.7(2) 3 .
N1 Cs1 Se1 75.0(2) 3 8
N1 Cs1 Se1 75.0(2) 1_545 9_545
N1 Cs1 Se1 75.0(2) 2_655 7_655
N1 Cs1 Se1 117.6(2) 1_545 7_655
N1 Cs1 Se1 117.6(2) 2_655 8
N1 Cs1 Se1 117.6(2) 3 9_545
N1 Cs1 Se1 131.3(2) 1_545 .
N1 Cs1 Se1 131.3(2) 2_655 2_545
N1 Cs1 Se1 143.7(2) 3 7_655
N1 Cs1 Se1 143.7(2) 1_545 8
N1 Cs1 Se1 143.7(2) 2_655 9_545
N1 Cs1 C1 19.7(3) 1_545 1_545
N1 Cs1 C1 19.7(3) 2_655 2_655
N1 Cs1 C1 19.7(3) 3 3
N1 Cs1 C1 80.4(3) 3 1_545
N1 Cs1 C1 80.5(3) 1_545 2_655
N1 Cs1 C1 80.5(3) 2_655 3
N1 Cs1 C1 96.5(3) 3 2_655
N1 Cs1 C1 96.5(3) 1_545 3
N1 Cs1 C1 96.5(3) 2_655 1_545
N1 Cs1 N1 76.8(3) 2_655 1_545
N1 Cs1 N1 76.8(3) 3 1_545
N1 Cs1 N1 76.8(3) 3 2_655
N1 Cs1 O1W 134.1(2) 3 10_545
N1 Cs1 O1W 134.1(2) 1_545 10_545
N1 Cs1 O1W 134.1(2) 2_655 10_545
O1W Cs1 Se1 61.09(2) 10_545 9_545
O1W Cs1 Se1 61.09(2) 10_545 8
O1W Cs1 Se1 61.09(2) 10_545 7_655
O1W Cs1 Se1 94.16(2) 10_545 .
O1W Cs1 Se1 94.16(2) 10_545 2_545
N1 Cs2A C1 19.3(3) 2_665 2_665
N1 Cs2A C1 81.1(6) . 2_665
N1 Cs2A C1 151.1(9) 6 2_665
N1 Cs2A N1 70.0(7) . 6
N1 Cs2A N1 82.2(7) 2_665 .
N1 Cs2A N1 147.3(7) 2_665 6
N1 Cs2A Cs2D 66.5(14) 2_665 2_665
Cs2A Cs2A C1 101.7(14) 6 2_665
Cs2A Cs2A N1 68.0(9) 6 6
Cs2A Cs2A N1 71.7(9) 6 .
Cs2A Cs2A N1 119.9(16) 6 2_665
Cs2A Cs2A Cs2C 6.3(8) 6 6
Cs2A Cs2A Cs2D 117.0(13) 6 3_565
Cs2A Cs2A Cs2D 150.1(15) 6 2_665
Cs2A Cs2A O1W 136.6(12) 6 .
Cs2B Cs2A C1 98(2) . 2_665
Cs2B Cs2A C1 100.8(10) 6 2_665
Cs2B Cs2A N1 70.1(12) 6 6
Cs2B Cs2A N1 74(2) . 6
Cs2B Cs2A N1 74.3(12) 6 .
Cs2B Cs2A N1 76(2) . .
Cs2B Cs2A N1 117(2) . 2_665
Cs2B Cs2A N1 119.3(12) 6 2_665
Cs2B Cs2A Cs2A 3.0(9) 6 6
Cs2B Cs2A Cs2A 7(2) . 6
Cs2B Cs2A Cs2B 3.7(13) . 6
Cs2B Cs2A Cs2C 9.3(6) 6 6
Cs2B Cs2A Cs2C 12.9(16) . 6
Cs2B Cs2A Cs2D 120.0(19) 6 3_565
Cs2B Cs2A Cs2D 124(3) . 3_565
Cs2B Cs2A Cs2D 153(2) 6 2_665
Cs2B Cs2A Cs2D 156(3) . 2_665
Cs2B Cs2A Cs2D 158(4) . .
Cs2B Cs2A O1W 138.7(15) 6 .
Cs2B Cs2A O1W 142(3) . .
Cs2C Cs2A C1 103.9(7) 6 2_665
Cs2C Cs2A N1 63.3(11) 6 6
Cs2C Cs2A N1 66.5(11) 6 .
Cs2C Cs2A N1 121.1(7) 6 2_665
Cs2C Cs2A Cs2D 110.7(17) 6 3_565
Cs2C Cs2A Cs2D 143.8(19) 6 2_665
Cs2C Cs2A O1W 131.7(12) 6 .
Cs2D Cs2A C1 85.5(14) 2_665 2_665
Cs2D Cs2A C1 93(2) . 2_665
Cs2D Cs2A C1 106.3(12) 3_565 2_665
Cs2D Cs2A N1 60.4(10) 3_565 6
Cs2D Cs2A N1 58.9(12) 3_565 .
Cs2D Cs2A N1 74(2) . 2_665
Cs2D Cs2A N1 81.0(12) 2_665 .
Cs2D Cs2A N1 87(2) . .
Cs2D Cs2A N1 87(2) . 6
Cs2D Cs2A N1 90.8(12) 3_565 2_665
Cs2D Cs2A N1 91.7(15) 2_665 6
Cs2D Cs2A Cs2A 151(2) . 6
Cs2D Cs2A Cs2B 154(3) . 6
Cs2D Cs2A Cs2C 145(3) . 6
Cs2D Cs2A Cs2D 8.7(13) . 2_665
Cs2D Cs2A Cs2D 34(3) . 3_565
Cs2D Cs2A Cs2D 34.4(19) 3_565 2_665
Cs2D Cs2A O1W 24(2) . .
Cs2D Cs2A O1W 34.7(13) 3_565 .
O1W Cs2A C1 116.4(12) . 2_665
O1W Cs2A N1 68.7(5) . 6
O1W Cs2A N1 93.6(8) . .
O1W Cs2A N1 97.1(11) . 2_665
O1W Cs2A Cs2D 31.9(13) . 2_665
N1 Cs2B N1 72.8(5) . 6
N1 Cs2B N1 77.8(5) . 2_665
N1 Cs2B N1 134.7(3) 6 2_665
N1 Cs2B Cs2D 57.7(8) 6 3_565
N1 Cs2B Cs2D 55.8(11) . 3_565
N1 Cs2B O1W 63.5(4) 6 .
N1 Cs2B O1W 80.4(6) 2_665 .
N1 Cs2B O1W 84.7(6) . .
Cs2A Cs2B N1 52(2) . 2_665
Cs2A Cs2B N1 77.7(10) 6 6
Cs2A Cs2B N1 82.1(10) 6 .
Cs2A Cs2B N1 91(2) . .
Cs2A Cs2B N1 94(2) . 6
Cs2A Cs2B N1 131.4(10) 6 2_665
Cs2A Cs2B Cs2A 170(3) . 6
Cs2A Cs2B Cs2B 173(2) . 6
Cs2A Cs2B Cs2C 8.6(14) 6 6
Cs2A Cs2B Cs2C 15(3) . .
Cs2A Cs2B Cs2C 162(2) . 6
Cs2A Cs2B Cs2D 12.3(12) 6 6
Cs2A Cs2B Cs2D 15(2) . .
Cs2A Cs2B Cs2D 46(2) . 3_565
Cs2A Cs2B Cs2D 124.4(14) 6 3_565
Cs2A Cs2B Cs2D 155.6(18) 6 .
Cs2A Cs2B Cs2D 158(3) . 6
Cs2A Cs2B O1W 31(2) . .
Cs2A Cs2B O1W 141.1(10) 6 .
Cs2B Cs2B N1 79.5(6) 6 6
Cs2B Cs2B N1 85.1(6) 6 .
Cs2B Cs2B N1 131.6(10) 6 2_665
Cs2B Cs2B Cs2A 3.1(10) 6 6
Cs2B Cs2B Cs2C 11.6(8) 6 6
Cs2B Cs2B Cs2C 157.8(17) 6 .
Cs2B Cs2B Cs2D 15.4(10) 6 6
Cs2B Cs2B Cs2D 127.4(10) 6 3_565
Cs2B Cs2B Cs2D 158.5(14) 6 .
Cs2B Cs2B O1W 142.9(7) 6 .
Cs2C Cs2B N1 60(2) . 2_665
Cs2C Cs2B N1 71.3(10) 6 6
Cs2C Cs2B N1 75.0(11) 6 .
Cs2C Cs2B N1 79.0(19) . .
Cs2C Cs2B N1 81(2) . 6
Cs2C Cs2B N1 132.1(13) 6 2_665
Cs2C Cs2B Cs2A 155.0(16) . 6
Cs2C Cs2B Cs2C 147(2) . 6
Cs2C Cs2B Cs2D 1(2) . .
Cs2C Cs2B Cs2D 3.8(12) 6 6
Cs2C Cs2B Cs2D 30.6(19) . 3_565
Cs2C Cs2B Cs2D 115.9(12) 6 3_565
Cs2C Cs2B Cs2D 142.8(19) . 6
Cs2C Cs2B Cs2D 147.2(16) 6 .
Cs2C Cs2B O1W 21(2) . .
Cs2C Cs2B O1W 134.1(10) 6 .
Cs2D Cs2B N1 59.7(13) . 2_665
Cs2D Cs2B N1 77.3(8) 3_565 2_665
Cs2D Cs2B N1 68.9(9) 6 6
Cs2D Cs2B N1 71.6(10) 6 .
Cs2D Cs2B N1 79.7(12) . .
Cs2D Cs2B N1 81.5(14) . 6
Cs2D Cs2B N1 131.6(9) 6 2_665
Cs2D Cs2B Cs2D 31(2) . 3_565
Cs2D Cs2B Cs2D 112.3(7) 6 3_565
Cs2D Cs2B Cs2D 144(2) . 6
Cs2D Cs2B O1W 29.0(11) 3_565 .
Cs2D Cs2B O1W 20.8(14) . .
Cs2D Cs2B O1W 131.2(9) 6 .
N1 Cs2C C1 18.4(3) 2_665 2_665
N1 Cs2C C1 81.3(9) . 2_665
N1 Cs2C C1 153.2(13) 6 2_665
N1 Cs2C N1 73.4(8) . 6
N1 Cs2C N1 84.1(10) 2_665 .
N1 Cs2C N1 155.6(10) 2_665 6
Cs2A Cs2C C1 95.4(9) 6 2_665
Cs2A Cs2C N1 68.9(11) 6 6
Cs2A Cs2C N1 72.3(12) 6 .
Cs2A Cs2C N1 113.4(10) 6 2_665
Cs2A Cs2C Cs2C 6.3(8) 6 6
Cs2A Cs2C Cs2D 158.8(18) 6 2_665
Cs2A Cs2C Cs2D 122.9(19) 6 3_565
Cs2A Cs2C O1W 142.4(14) 6 .
Cs2B Cs2C C1 87(2) . 2_665
Cs2B Cs2C C1 93.0(14) 6 2_665
Cs2B Cs2C N1 72.8(12) 6 6
Cs2B Cs2C N1 76.4(13) 6 .
Cs2B Cs2C N1 82(2) . 6
Cs2B Cs2C N1 84(2) . .
Cs2B Cs2C N1 105(2) . 2_665
Cs2B Cs2C N1 111.3(16) 6 2_665
Cs2B Cs2C Cs2A 5.2(5) 6 6
Cs2B Cs2C Cs2A 15.7(12) . 6
Cs2B Cs2C Cs2B 10.6(10) . 6
Cs2B Cs2C Cs2C 11.5(8) 6 6
Cs2B Cs2C Cs2C 22.0(17) . 6
Cs2B Cs2C Cs2D 128.0(19) 6 3_565
Cs2B Cs2C Cs2D 138(3) . 3_565
Cs2B Cs2C Cs2D 163.6(19) 6 2_665
Cs2B Cs2C Cs2D 170(3) . 2_665
Cs2B Cs2C Cs2D 179(4) . .
Cs2B Cs2C O1W 145.6(19) 6 .
Cs2B Cs2C O1W 152(3) . .
Cs2C Cs2C C1 98.0(17) 6 2_665
Cs2C Cs2C N1 64.3(12) 6 6
Cs2C Cs2C N1 67.2(12) 6 .
Cs2C Cs2C N1 116(2) 6 2_665
Cs2C Cs2C Cs2D 152.6(16) 6 2_665
Cs2C Cs2C O1W 138.1(17) 6 .
Cs2D Cs2C C1 87.8(17) 2_665 2_665
Cs2D Cs2C C1 93(3) . 2_665
Cs2D Cs2C C1 111.1(16) 3_565 2_665
Cs2D Cs2C N1 63.6(14) 3_565 .
Cs2D Cs2C N1 65.2(12) 3_565 6
Cs2D Cs2C N1 87.5(13) 2_665 .
Cs2D Cs2C N1 96.7(15) 3_565 2_665
Cs2D Cs2C N1 69.6(17) 2_665 2_665
Cs2D Cs2C N1 75(3) . 2_665
Cs2D Cs2C N1 97(3) . .
Cs2D Cs2C N1 99(3) . 6
Cs2D Cs2C N1 99.6(16) 2_665 6
Cs2D Cs2C Cs2A 165(3) . 6
Cs2D Cs2C Cs2B 171(3) . 6
Cs2D Cs2C Cs2C 116.5(14) 3_565 6
Cs2D Cs2C Cs2C 159(3) . 6
Cs2D Cs2C Cs2D 10.7(18) . 2_665
Cs2D Cs2C Cs2D 38(2) 3_565 2_665
Cs2D Cs2C Cs2D 43(3) . 3_565
Cs2D Cs2C O1W 28(3) . .
Cs2D Cs2C O1W 38.6(14) 3_565 .
O1W Cs2C C1 121.0(15) . 2_665
O1W Cs2C N1 73.9(8) . 6
O1W Cs2C N1 102.2(9) . .
O1W Cs2C N1 102.6(15) . 2_665
O1W Cs2C Cs2D 35.0(14) . 2_665
N1 Cs2D N1 75.8(12) 2_665 5_665
Cs2A Cs2D N1 67.4(15) 2_665 2_665
Cs2A Cs2D N1 67.6(17) 2_665 5_665
Cs2A Cs2D N1 79(2) . 2_665
Cs2A Cs2D N1 97(2) . 5_665
Cs2A Cs2D Cs2A 146(3) . 2_665
Cs2A Cs2D Cs2B 7.3(14) . .
Cs2A Cs2D Cs2B 13.4(17) . 6
Cs2A Cs2D Cs2B 154(2) 2_665 6
Cs2A Cs2D Cs2C 81(2) 2_665 3_565
Cs2A Cs2D Cs2C 120(3) . 3_565
Cs2A Cs2D Cs2C 146(3) . 2_665
Cs2A Cs2D Cs2D 119(5) . 3_565
Cs2A Cs2D Cs2D 165(2) . 2_665
Cs2A Cs2D O1W 137(4) . .
Cs2B Cs2D N1 83.2(19) . 2_665
Cs2B Cs2D N1 87.0(18) 6 2_665
Cs2B Cs2D N1 104(2) . 5_665
Cs2B Cs2D N1 109.9(19) 6 5_665
Cs2B Cs2D Cs2A 150(2) . 2_665
Cs2B Cs2D Cs2B 6.2(5) . 6
Cs2B Cs2D Cs2C 107(2) 6 3_565
Cs2B Cs2D Cs2C 113(2) . 3_565
Cs2B Cs2D Cs2C 151(2) . 2_665
Cs2C Cs2D N1 67.8(18) 2_665 5_665
Cs2C Cs2D N1 67.9(16) 2_665 2_665
Cs2C Cs2D N1 83(3) . 2_665
Cs2C Cs2D N1 105(3) . 5_665
Cs2C Cs2D N1 111.9(16) 3_565 2_665
Cs2C Cs2D N1 143(3) 3_565 5_665
Cs2C Cs2D Cs2A 0.6(16) 2_665 2_665
Cs2C Cs2D Cs2A 8(2) . .
Cs2C Cs2D Cs2A 151(4) . 2_665
Cs2C Cs2D Cs2B 0.6(18) . .
Cs2C Cs2D Cs2B 6(2) . 6
Cs2C Cs2D Cs2B 155(2) 2_665 6
Cs2C Cs2D Cs2C 81.1(19) 2_665 3_565
Cs2C Cs2D Cs2C 112(3) . 3_565
Cs2C Cs2D Cs2C 151(4) . 2_665
Cs2C Cs2D Cs2D 112(6) . 3_565
Cs2C Cs2D Cs2D 162(3) . 2_665
Cs2C Cs2D O1W 133(5) . .
Cs2D Cs2D N1 88(3) 2_665 2_665
Cs2D Cs2D N1 88(5) 2_665 5_665
Cs2D Cs2D N1 118.7(17) 3_565 2_665
Cs2D Cs2D N1 142(4) 3_565 5_665
Cs2D Cs2D Cs2A 26(4) 2_665 2_665
Cs2D Cs2D Cs2A 85(4) 3_565 2_665
Cs2D Cs2D Cs2B 106(4) 3_565 6
Cs2D Cs2D Cs2B 112(4) 3_565 .
Cs2D Cs2D Cs2B 160(3) 2_665 6
Cs2D Cs2D Cs2B 162.9(19) 2_665 .
Cs2D Cs2D Cs2C 6.8(15) 3_565 3_565
Cs2D Cs2D Cs2C 26(4) 2_665 2_665
Cs2D Cs2D Cs2C 57(2) 2_665 3_565
Cs2D Cs2D Cs2C 85(4) 3_565 2_665
Cs2D Cs2D Cs2D 59.999(17) 3_565 2_665
O1W Cs2D N1 89(2) . 5_665
O1W Cs2D N1 143(4) . 2_665
O1W Cs2D Cs2A 76(3) . 2_665
O1W Cs2D Cs2B 130(3) . 6
O1W Cs2D Cs2B 133(3) . .
O1W Cs2D Cs2C 62.6(19) . 3_565
O1W Cs2D Cs2C 75(3) . 2_665
O1W Cs2D Cs2D 57.7(16) . 2_665
O1W Cs2D Cs2D 57.7(16) . 3_565
Cs2A O1W Cs2A 88.6(13) 2_665 .
Cs2A O1W Cs2A 88.6(13) 3_565 .
Cs2A O1W Cs2A 88.6(13) 3_565 2_665
Cs2A O1W Cs2B 7.1(7) . .
Cs2A O1W Cs2B 7.1(7) 2_665 2_665
Cs2A O1W Cs2B 7.1(7) 3_565 3_565
Cs2A O1W Cs2B 86.1(11) . 2_665
Cs2A O1W Cs2B 86.1(11) 2_665 3_565
Cs2A O1W Cs2B 86.1(11) 3_565 .
Cs2A O1W Cs2B 95.2(12) . 3_565
Cs2A O1W Cs2B 95.2(12) 2_665 .
Cs2A O1W Cs2B 95.2(12) 3_565 2_665
Cs2B O1W Cs2B 93.0(9) . 2_665
Cs2B O1W Cs2B 93.0(9) . 3_565
Cs2B O1W Cs2B 93.0(9) 3_565 2_665
Cs2C O1W Cs2A 3.4(10) . .
Cs2C O1W Cs2A 3.4(10) 2_665 2_665
Cs2C O1W Cs2A 3.4(10) 3_565 3_565
Cs2C O1W Cs2A 85.2(14) . 3_565
Cs2C O1W Cs2A 85.2(14) 2_665 .
Cs2C O1W Cs2A 85.2(14) 3_565 2_665
Cs2C O1W Cs2A 88.1(15) . 2_665
Cs2C O1W Cs2A 88.1(15) 2_665 3_565
Cs2C O1W Cs2A 88.1(15) 3_565 .
Cs2C O1W Cs2B 7.2(9) . .
Cs2C O1W Cs2B 7.2(9) 2_665 2_665
Cs2C O1W Cs2B 7.2(9) 3_565 3_565
Cs2C O1W Cs2B 86.0(13) . 2_665
Cs2C O1W Cs2B 86.0(13) 2_665 3_565
Cs2C O1W Cs2B 86.0(13) 3_565 .
Cs2C O1W Cs2B 91.8(12) . 3_565
Cs2C O1W Cs2B 91.8(12) 2_665 .
Cs2C O1W Cs2B 91.8(12) 3_565 2_665
Cs2C O1W Cs2C 84.7(16) . 3_565
Cs2C O1W Cs2C 84.7(16) 2_665 .
Cs2C O1W Cs2C 84.7(16) 2_665 3_565
Cs2D O1W Cs2A 20(2) . .
Cs2D O1W Cs2A 20(2) 2_665 2_665
Cs2D O1W Cs2A 20(2) 3_565 3_565
Cs2D O1W Cs2A 70(3) . 2_665
Cs2D O1W Cs2A 70(3) 2_665 3_565
Cs2D O1W Cs2A 70(3) 3_565 .
Cs2D O1W Cs2A 84(2) . 3_565
Cs2D O1W Cs2A 84(2) 2_665 .
Cs2D O1W Cs2A 84(2) 3_565 2_665
Cs2D O1W Cs2B 26(2) . .
Cs2D O1W Cs2B 26(2) 2_665 2_665
Cs2D O1W Cs2B 26(2) 3_565 3_565
Cs2D O1W Cs2B 68(3) . 2_665
Cs2D O1W Cs2B 68(3) 2_665 3_565
Cs2D O1W Cs2B 68(3) 3_565 .
Cs2D O1W Cs2B 89(2) . 3_565
Cs2D O1W Cs2B 89(2) 2_665 .
Cs2D O1W Cs2B 89(2) 3_565 2_665
Cs2D O1W Cs2C 19(3) . .
Cs2D O1W Cs2C 19(3) 2_665 2_665
Cs2D O1W Cs2C 19(3) 3_565 3_565
Cs2D O1W Cs2C 66(3) . 2_665
Cs2D O1W Cs2C 66(3) 2_665 3_565
Cs2D O1W Cs2C 66(3) 3_565 .
Cs2D O1W Cs2C 82(2) . 3_565
Cs2D O1W Cs2C 82(2) 2_665 .
Cs2D O1W Cs2C 82(2) 3_565 2_665
Cs2D O1W Cs2D 65(3) 2_665 .
Cs2D O1W Cs2D 65(3) 2_665 3_565
Cs2D O1W Cs2D 65(3) 3_565 .

loop_
_geom_bond_atom_site_label_1
_geom_bond_atom_site_label_2
_geom_bond_distance
_geom_bond_site_symmetry_2
Re1 Re1 2.6451(9) 2
Re1 Re1 2.6451(9) 3
Re1 Re1 2.6459(9) 8
Re1 Re1 2.6459(9) 9
Re1 Mo1 2.6451(9) 2
Re1 Mo1 2.6451(9) 3
Re1 Mo1 2.6459(9) 8
Re1 Se1 2.5433(11) 9
Re1 Se1 2.5461(12) .
Re1 Se1 2.5488(12) 2
Re1 Se2 2.5409(14) .
Re1 C1 2.157(11) .
Se1 Re1 2.5433(11) 8
Se1 Re1 2.5488(12) 3
Se1 Mo1 2.5433(11) 8
Se1 Mo1 2.5488(12) 3
Se1 Cs1 3.7057(12) 7_655
Se1 Cs1 3.8113(11) .
Se1 Cs2A 3.69(3) 5_655
Se1 Cs2B 3.796(7) 5_655
Se1 Cs2C 3.71(4) 5_655
Se1 Cs2D 3.93(5) 5_655
Se2 Re1 2.5409(14) 2
Se2 Re1 2.5409(14) 3
Se2 Mo1 2.5409(14) 2
Se2 Mo1 2.5409(14) 3
Se2 Cs2B 3.712(9) 4_565
Se2 Cs2B 3.712(9) 5_655
Se2 Cs2B 3.712(9) 6_445
Se2 Cs2B 3.808(9) 1_445
Se2 Cs2B 3.808(9) 2_655
Se2 Cs2B 3.808(9) 3_565
C1 N1 1.162(15) .
C1 Cs1 3.418(12) 1_565
C1 Cs2A 3.47(3) 3_565
C1 Cs2A 3.61(3) 5_655
C1 Cs2B 3.646(14) 3_565
C1 Cs2C 3.58(4) 3_565
C1 Cs2C 3.66(4) 5_655
C1 Cs2D 3.42(5) 5_655
C1 Cs2D 3.83(5) 3_565
N1 Cs1 3.376(12) 1_565
N1 Cs2A 3.11(3) 3_565
N1 Cs2A 3.27(3) .
N1 Cs2A 3.35(3) 6
N1 Cs2B 3.181(14) .
N1 Cs2B 3.224(14) 6
N1 Cs2C 3.12(4) 3_565
N1 Cs2C 3.14(4) .
N1 Cs2C 3.22(4) 6
N1 Cs2D 3.04(5) 3_565
N1 Cs2D 3.15(5) 5_655
Cs1 Se1 3.8113(11) 2_545
Cs1 Se1 3.7057(12) 8
Cs1 Se1 3.7057(12) 7_655
Cs1 Se1 3.7057(12) 9_545
Cs1 C1 3.418(12) 1_545
Cs1 C1 3.418(12) 2_655
Cs1 C1 3.418(12) 3
Cs1 N1 3.376(12) 1_545
Cs1 N1 3.376(12) 3
Cs1 N1 3.376(12) 2_655
Cs1 O1W 3.63(5) 10_545
Cs2A C1 3.47(3) 2_665
Cs2A N1 3.11(3) 2_665
Cs2A N1 3.35(3) 6
Cs2A Cs2A 2.29(7) 6
Cs2A Cs2B 0.72(3) .
Cs2A Cs2B 1.57(4) 6
Cs2A Cs2C 2.46(2) 6
Cs2A Cs2D 1.44(9) .
Cs2A Cs2D 3.27(6) 2_665
Cs2A Cs2D 2.86(8) 3_565
Cs2A O1W 2.95(4) .
Cs2B N1 3.224(14) 6
Cs2B N1 3.492(15) 2_665
Cs2B Cs2A 1.57(4) 6
Cs2B Cs2B 0.860(17) 6
Cs2B Cs2C 0.95(4) .
Cs2B Cs2C 1.77(5) 6
Cs2B Cs2D 2.13(8) .
Cs2B Cs2D 2.94(9) 6
Cs2B Cs2D 3.31(8) 3_565
Cs2B O1W 3.55(3) .
Cs2C C1 3.58(4) 2_665
Cs2C N1 3.12(4) 2_665
Cs2C N1 3.22(4) 6
Cs2C Cs2A 2.46(2) 6
Cs2C Cs2B 1.77(5) 6
Cs2C Cs2C 2.61(9) 6
Cs2C Cs2D 1.18(9) .
Cs2C Cs2D 2.54(9) 3_565
Cs2C Cs2D 3.00(7) 2_665
Cs2C O1W 2.69(5) .
Cs2D N1 3.04(5) 2_665
Cs2D N1 3.15(5) 5_665
Cs2D Cs2A 2.86(8) 2_665
Cs2D Cs2B 2.94(9) 6
Cs2D Cs2C 2.54(9) 2_665
Cs2D Cs2C 3.00(7) 3_565
Cs2D Cs2D 1.85(12) 2_665
Cs2D Cs2D 1.85(12) 3_565
Cs2D O1W 1.73(7) .
O1W Cs2A 2.95(4) 2_665
O1W Cs2A 2.95(4) 3_565
O1W Cs2B 3.55(3) 2_665
O1W Cs2B 3.55(3) 3_565
O1W Cs2C 2.69(5) 2_665
O1W Cs2C 2.69(5) 3_565
O1W Cs2D 1.73(7) 2_665
O1W Cs2D 1.73(7) 3_565
